data_7228322
loop_
_publ_author_name
'Tothadi, Srinu'
'Little, Marc A.'
'Hasell, Tom'
'Briggs, Michael E.'
'Chong, Samantha Y.'
'Liu, Ming'
'Cooper, Andrew I.'

_publ_section_title
;
 Modular assembly of porous organic cage crystals: isoreticular
 quasiracemates and ternary co-crystal
;
_journal_name_full CrystEngComm
_journal_paper_doi 10.1039/C7CE00783C
_journal_year 2017
_chemical_formula_moiety '0.75(C72 H84 N12), 0.75(C66 H72 N12), 0.50(C60 H72 N12), 11.92(H2O)'
_chemical_formula_sum 'C133.5 H176.84 N24 O11.92'
_chemical_formula_weight 2308.50
_space_group_crystal_system cubic
_space_group_IT_number 196
_space_group_name_Hall 'F 2 2 3'
_space_group_name_H-M_alt 'F 2 3'
_symmetry_space_group_name_Hall 'F 2 2 3'
_symmetry_space_group_name_H-M 'F 2 3'
_atom_sites_solution_hydrogens mixed
_audit_creation_date 2016-02-24
_audit_creation_method
;
Olex2 1.2-beta
(compiled 2016.02.19 svn.r3266 for OlexSys, GUI svn.r5155)
;
_audit_update_record
;
2017-04-26 deposited with the CCDC.
2017-05-15 downloaded from the CCDC.
;
_cell_angle_alpha 90
_cell_angle_beta 90
_cell_angle_gamma 90
_cell_formula_units_Z 4
_cell_length_a 24.1722(10)
_cell_length_b 24.1722(10)
_cell_length_c 24.1722(10)
_cell_measurement_reflns_used 9981
_cell_measurement_temperature 100
_cell_measurement_theta_max 31.259
_cell_measurement_theta_min 2.599
_cell_volume 14123.7(10)
_computing_data_collection
;
CrystalClear-SM Expert 2.0 r7 (Rigaku, 2011)
;
_computing_molecular_graphics 'Olex2 (Dolomanov et al., 2009)'
_computing_publication_material 'Olex2 (Dolomanov et al., 2009)'
_computing_structure_refinement 'ShelXL (Sheldrick, 2015)'
_computing_structure_solution 'ShelXT (Sheldrick, 2015)'
_diffrn_ambient_temperature 100
_diffrn_detector CCD
_diffrn_detector_area_resol_mean 10.42
_diffrn_detector_type 'Rigaku Saturn724+'
_diffrn_measured_fraction_theta_full 0.998
_diffrn_measured_fraction_theta_max 0.998
_diffrn_measurement_device 'AFC12 (Right): Kappa 3 circle'
_diffrn_measurement_device_type 'Bruker D8 with PHOTON 100 detector'
_diffrn_measurement_method '\f and \w shutterless scans'
_diffrn_measurement_specimen_support 'Mitegen 50um'
_diffrn_radiation_collimation 0.3
_diffrn_radiation_monochromator 'silicon 111'
_diffrn_radiation_probe x-ray
_diffrn_radiation_wavelength 0.7749
_diffrn_reflns_av_R_equivalents 0.0510
_diffrn_reflns_av_unetI/netI 0.0189
_diffrn_reflns_Laue_measured_fraction_full 0.998
_diffrn_reflns_Laue_measured_fraction_max 0.998
_diffrn_reflns_limit_h_max 29
_diffrn_reflns_limit_h_min -29
_diffrn_reflns_limit_k_max 29
_diffrn_reflns_limit_k_min -29
_diffrn_reflns_limit_l_max 29
_diffrn_reflns_limit_l_min -29
_diffrn_reflns_number 32931
_diffrn_reflns_point_group_measured_fraction_full 0.999
_diffrn_reflns_point_group_measured_fraction_max 0.999
_diffrn_reflns_theta_full 27.950
_diffrn_reflns_theta_max 28.180
_diffrn_reflns_theta_min 2.598
_diffrn_source 'Advanced Light Source, station 11.3.1'
_diffrn_source_current 24.0
_diffrn_source_power 1.2
_diffrn_source_target Mo
_diffrn_source_type 'Rotating Anode'
_diffrn_source_voltage 50.0
_diffrn_standards_number 0
_exptl_absorpt_coefficient_mu 0.085
_exptl_absorpt_correction_T_max 0.9705
_exptl_absorpt_correction_T_min 0.8908
_exptl_absorpt_correction_type multi-scan
_exptl_absorpt_process_details
;
SADABS-2014/5 (Bruker,2014/5) was used for absorption correction.
wR2(int) was 0.1188 before and 0.0640 after correction.
The Ratio of minimum to maximum transmission is 0.9179.
The \l/2 correction factor is Not present.
;
_exptl_crystal_colour colourless
_exptl_crystal_colour_primary colourless
_exptl_crystal_density_diffrn 1.086
_exptl_crystal_description prism
_exptl_crystal_F_000 4965
_exptl_crystal_size_max 0.2
_exptl_crystal_size_mid 0.19
_exptl_crystal_size_min 0.15
_refine_diff_density_max 0.547
_refine_diff_density_min -0.395
_refine_diff_density_rms 0.094
_refine_ls_abs_structure_details
;
 Flack x determined using 893 quotients [(I+)-(I-)]/[(I+)+(I-)]
 (Parsons, Flack and Wagner, Acta Cryst. B69 (2013) 249-259).
;
_refine_ls_abs_structure_Flack -0.1(6)
_refine_ls_extinction_method none
_refine_ls_goodness_of_fit_ref 2.259
_refine_ls_hydrogen_treatment mixed
_refine_ls_matrix_type full
_refine_ls_number_parameters 203
_refine_ls_number_reflns 2259
_refine_ls_number_restraints 42
_refine_ls_restrained_S_all 2.261
_refine_ls_R_factor_all 0.1038
_refine_ls_R_factor_gt 0.0941
_refine_ls_shift/su_max 0.000
_refine_ls_shift/su_mean 0.000
_refine_ls_structure_factor_coef Fsqd
_refine_ls_weighting_details 'w=1/[\s^2^(Fo^2^)+(0.1000P)^2^] where P=(Fo^2^+2Fc^2^)/3'
_refine_ls_weighting_scheme calc
_refine_ls_wR_factor_gt 0.2252
_refine_ls_wR_factor_ref 0.2475
_reflns_Friedel_coverage 0.862
_reflns_Friedel_fraction_full 0.999
_reflns_Friedel_fraction_max 0.999
_reflns_number_gt 2031
_reflns_number_total 2259
_reflns_threshold_expression 'I > 2\s(I)'
_cod_data_source_file c7ce00783c2.cif
_cod_data_source_block CC3-S_CC4-S_CC13-S_Ternary_Cocrystal_100K
_cod_original_cell_volume 14123.7(18)
_cod_original_formula_sum 'C133.50 H176.84 N24 O11.92'
_cod_database_code 7228322
_shelx_space_group_comment
;
The symmetry employed for this shelxl refinement is uniquely defined
by the following loop, which should always be used as a source of
symmetry information in preference to the above space-group names.
They are only intended as comments.
;
_olex2_refinement_description
;
1. Twinned data refinement
 Scales: 0.517(10) 0.483(10)
2. Fixed Uiso
 At 1.2 times of:
  All C(H) groups, All C(H,H) groups, All C(H,H,H,H) groups
3. Shared sites
{C18A, C18B}
{C12A, C12B}
4. Restrained distances
 C6-C5 = C7-C5
 1.54 with sigma of 0.01
 C9-C8
 1.39 with sigma of 0.01
5. Uiso/Uaniso restraints and constraints
Uanis(C13B) \\sim Ueq, Uanis(C12) \\sim Ueq: with sigma of 0.001 and sigma for
terminal atoms of 0.002
Uanis(C6) \\sim Ueq, Uanis(C7) \\sim Ueq: with sigma of 0.001 and sigma for
terminal atoms of 0.002
Uiso(C18A) = Uiso(C18B)
Uanis(C12A) = Uanis(C12B)
6. Rigid body (RIGU) restrains
 C18B, N3, C18A, C17, C16, C15
 with sigma for 1-2 distances of 0.004 and sigma for 1-3 distances of 0.004
7. Others
 Fixed Sof: N2(0.5) C9(0.5) C10(0.5) H10(0.5) C8(0.5) H8(0.5) C11(0.5)
 H11(0.5) C12A(0.25) H12A(0.25) H12B(0.25) H5BC(0.5) H5BD(0.5) H5AA(0.5)
 H5AB(0.5) C7(0.25) H7A(0.5) H7B(0.5) N3(0.5) C16(0.5) C15(0.5) H15(0.5)
 C17(0.5) H17(0.5) C18A(0.25) C6(0.5) H6A(0.5) H6B(0.5) O6(0.11111) C19(0.25)
 C20(0.25) O5(0.11111) C13B(0.25) C18B(0.25) C12B(0.25) C12(0.125) O4(0.25)
 O1(0.02083) O3(0.33333) O2(0.08333) O12(0.08333)
 Fixed X: O3(0.35988)
 Fixed Y: O3(0.61608)
 Fixed Z: O3(0.8721)
8.a Ternary CH refined with riding coordinates:
 C11(H11)
8.b Secondary CH2 refined with riding coordinates:
 C12A(H12A,H12B), C5(H5BC,H5BD), C5(H5AA,H5AB), C7(H7A,H7B), C6(H6A,H6B)
8.c Aromatic/amide H refined with riding coordinates:
 C3(H3), C10(H10), C1(H1), C8(H8), C15(H15), C17(H17)
;
_shelx_shelxl_version_number 2014/7
_olex2_submission_special_instructions 'No special instructions were received'

loop_
_space_group_symop_operation_xyz
'x, y, z'
'-x, -y, z'
'-x, y, -z'
'x, -y, -z'
'z, x, y'
'z, -x, -y'
'-z, -x, y'
'-z, x, -y'
'y, z, x'
'-y, z, -x'
'y, -z, -x'
'-y, -z, x'
'x, y+1/2, z+1/2'
'-x, -y+1/2, z+1/2'
'-x, y+1/2, -z+1/2'
'x, -y+1/2, -z+1/2'
'z, x+1/2, y+1/2'
'z, -x+1/2, -y+1/2'
'-z, -x+1/2, y+1/2'
'-z, x+1/2, -y+1/2'
'y, z+1/2, x+1/2'
'-y, z+1/2, -x+1/2'
'y, -z+1/2, -x+1/2'
'-y, -z+1/2, x+1/2'
'x+1/2, y, z+1/2'
'-x+1/2, -y, z+1/2'
'-x+1/2, y, -z+1/2'
'x+1/2, -y, -z+1/2'
'z+1/2, x, y+1/2'
'z+1/2, -x, -y+1/2'
'-z+1/2, -x, y+1/2'
'-z+1/2, x, -y+1/2'
'y+1/2, z, x+1/2'
'-y+1/2, z, -x+1/2'
'y+1/2, -z, -x+1/2'
'-y+1/2, -z, x+1/2'
'x+1/2, y+1/2, z'
'-x+1/2, -y+1/2, z'
'-x+1/2, y+1/2, -z'
'x+1/2, -y+1/2, -z'
'z+1/2, x+1/2, y'
'z+1/2, -x+1/2, -y'
'-z+1/2, -x+1/2, y'
'-z+1/2, x+1/2, -y'
'y+1/2, z+1/2, x'
'-y+1/2, z+1/2, -x'
'y+1/2, -z+1/2, -x'
'-y+1/2, -z+1/2, x'

loop_
_atom_site_label
_atom_site_type_symbol
_atom_site_fract_x
_atom_site_fract_y
_atom_site_fract_z
_atom_site_U_iso_or_equiv
_atom_site_adp_type
_atom_site_occupancy
_atom_site_site_symmetry_order
_atom_site_calc_flag
_atom_site_refinement_flags_posn
_atom_site_refinement_flags_adp
_atom_site_refinement_flags_occupancy
_atom_site_disorder_assembly
_atom_site_disorder_group
N1 N 0.7300(2) 0.5382(3) 0.5475(2) 0.0608(13) Uani 1 1 d . . . . .
C4 C 0.7763(3) 0.5292(3) 0.5106(3) 0.0586(15) Uani 1 1 d . . . . .
H4 H 0.771(3) 0.552(3) 0.473(3) 0.070 Uiso 1 1 d R . . . .
N2 N 0.7983(4) 0.7111(5) 0.4817(4) 0.051(2) Uani 0.5 1 d . . . . 1
C9 C 0.8187(5) 0.6628(5) 0.3968(5) 0.057(3) Uani 0.5 1 d D . . . 1
C3 C 0.6943(3) 0.5743(3) 0.5335(3) 0.0606(16) Uani 1 1 d . . . . .
H3 H 0.6994 0.5939 0.4999 0.073 Uiso 1 1 calc R . . . .
C10 C 0.7831(5) 0.6777(5) 0.4446(5) 0.054(3) Uani 0.5 1 d . . . . 1
H10 H 0.7475 0.6614 0.4474 0.065 Uiso 0.5 1 calc R . . . 1
C1 C 0.6325(3) 0.5546(3) 0.6130(3) 0.0597(16) Uani 1 1 d . . . . .
H1 H 0.6548 0.5235 0.6221 0.072 Uiso 1 1 calc R . . . .
C8 C 0.8047(5) 0.6175(4) 0.3649(5) 0.054(3) Uani 0.5 1 d D . . . 1
H8 H 0.7731 0.5960 0.3741 0.064 Uiso 0.5 1 calc R . . . 1
C2 C 0.6456(3) 0.5866(3) 0.5675(3) 0.0581(15) Uani 1 1 d . . . . .
C11 C 0.7598(5) 0.7198(5) 0.5279(5) 0.054(3) Uani 0.5 1 d . . . . 1
H11 H 0.7274 0.6943 0.5244 0.065 Uiso 0.5 1 calc R . . . 1
C12A C 0.7888(11) 0.7100(9) 0.5818(6) 0.092(5) Uani 0.25 1 d . . . . 1
H12A H 0.7981 0.6701 0.5827 0.111 Uiso 0.25 1 calc R . . . 1
H12B H 0.8244 0.7301 0.5795 0.111 Uiso 0.25 1 calc R . . . 1
C5 C 0.8327(3) 0.5353(4) 0.5406(4) 0.081(2) Uani 1 1 d D . . . .
H5BC H 0.8336 0.5715 0.5596 0.098 Uiso 0.5 1 calc R . . A 2
H5BD H 0.8355 0.5062 0.5693 0.098 Uiso 0.5 1 calc R . . A 2
H5AA H 0.8317 0.5192 0.5783 0.098 Uiso 0.5 1 calc R . . B 1
H5AB H 0.8447 0.5744 0.5426 0.098 Uiso 0.5 1 calc R . . B 1
C7 C 0.8709(8) 0.5000 0.5000 0.077(6) Uani 0.5 2 d DS TU P . 1
H7A H 0.8949 0.5251 0.4782 0.093 Uiso 0.5 1 calc R . . . 1
H7B H 0.8949 0.4749 0.5218 0.093 Uiso 0.5 1 calc R . . . 1
N3 N 0.7040(6) 0.4792(5) 0.7110(6) 0.081(3) Uani 0.5 1 d . U . . 2
C16 C 0.6838(6) 0.3956(6) 0.6620(6) 0.075(3) Uani 0.5 1 d . U . . 2
C15 C 0.6379(6) 0.3819(6) 0.6952(7) 0.078(3) Uani 0.5 1 d . U . . 2
H15 H 0.6299 0.4041 0.7266 0.093 Uiso 0.5 1 calc R . . . 2
C17 C 0.7186(6) 0.4451(7) 0.6753(6) 0.079(3) Uani 0.5 1 d . U . . 2
H17 H 0.7524 0.4506 0.6560 0.095 Uiso 0.5 1 calc R . . . 2
C18A C 0.7435(14) 0.5294(12) 0.7243(12) 0.113(7) Uiso 0.25 1 d . U . . 2
C6 C 0.8824(9) 0.5311(10) 0.5030(11) 0.119(7) Uani 0.5 1 d D U . . 2
H6A H 0.9166 0.5451 0.5208 0.143 Uiso 0.5 1 calc R . . . 2
H6B H 0.8765 0.5502 0.4673 0.143 Uiso 0.5 1 calc R . . . 2
O6 O 0.5713(10) 0.5713(10) 0.4287(10) 0.097(8) Uiso 0.3333 3 d S T P . .
C19 C 0.7961(18) 0.544(2) 0.6944(18) 0.099(9) Uiso 0.25 1 d . . . . 2
C20 C 0.7063(13) 0.5836(12) 0.7274(13) 0.076(7) Uiso 0.25 1 d . . . . 2
O5 O 0.5485(18) 0.5485(18) 0.4515(18) 0.153(16) Uiso 0.3333 3 d S T P . .
C13B C 0.7687(12) 0.7213(12) 0.6282(13) 0.074(6) Uani 0.25 1 d . U . . 1
C18B C 0.7435(14) 0.5294(12) 0.7243(12) 0.113(7) Uiso 0.25 1 d . U . . 2
C12B C 0.7888(11) 0.7100(9) 0.5818(6) 0.092(5) Uani 0.25 1 d . . . . .
C12 C 0.7500 0.7500 0.6247(19) 0.075(10) Uani 0.25 2 d S TU P . .
O4 O 0.295(2) 0.737(2) 0.488(2) 0.152(15) Uiso 0.25 1 d . . . C -2
O1 O 0.7500 0.2500 0.7500 0.18(7) Uiso 0.25 12 d S T P . .
O3 O 0.3599 0.6161 0.8721 0.247(19) Uiso 0.3333 1 d . . . D -2
O2 O 0.627(3) 0.373(3) 0.627(3) 0.23(4) Uiso 0.25 3 d S T P E 1
O12 O 0.841(5) 0.659(5) 0.341(5) 0.31(7) Uiso 0.25 3 d S T P F 2

loop_
_atom_site_aniso_label
_atom_site_aniso_U_11
_atom_site_aniso_U_22
_atom_site_aniso_U_33
_atom_site_aniso_U_23
_atom_site_aniso_U_13
_atom_site_aniso_U_12
N1 0.059(3) 0.071(3) 0.053(3) 0.006(2) -0.003(2) 0.002(2)
C4 0.051(3) 0.064(4) 0.061(3) 0.009(3) 0.000(2) -0.004(2)
N2 0.044(5) 0.065(6) 0.044(5) -0.003(4) -0.004(3) -0.007(4)
C9 0.062(7) 0.056(7) 0.054(7) -0.002(5) -0.001(5) 0.006(6)
C3 0.060(4) 0.065(4) 0.057(3) 0.008(3) 0.006(3) 0.000(3)
C10 0.060(7) 0.048(6) 0.055(7) -0.002(4) 0.001(5) -0.013(5)
C1 0.062(4) 0.065(4) 0.053(3) 0.004(3) 0.006(3) 0.006(3)
C8 0.048(6) 0.047(6) 0.066(6) 0.004(5) 0.008(5) -0.012(4)
C2 0.058(4) 0.061(4) 0.055(3) 0.005(3) 0.004(3) 0.006(3)
C11 0.068(7) 0.047(6) 0.047(5) -0.002(4) 0.007(5) -0.014(6)
C12A 0.140(17) 0.090(12) 0.047(7) 0.000(7) -0.014(9) -0.010(11)
C5 0.058(4) 0.082(5) 0.104(6) -0.002(4) -0.017(4) -0.014(4)
C7 0.077(6) 0.078(6) 0.077(6) -0.0011(15) 0.000 0.000
N3 0.077(7) 0.072(6) 0.093(7) 0.021(5) -0.027(6) 0.005(5)
C16 0.072(6) 0.081(7) 0.072(7) 0.021(5) -0.013(5) 0.013(5)
C15 0.074(6) 0.067(7) 0.091(8) 0.025(6) -0.008(5) 0.026(6)
C17 0.079(7) 0.077(7) 0.081(7) 0.030(5) -0.025(6) 0.011(5)
C6 0.119(7) 0.120(7) 0.120(7) 0.0005(15) 0.0000(15) -0.0001(15)
C13B 0.074(6) 0.074(6) 0.073(6) 0.0002(15) 0.0003(15) -0.0001(15)
C12B 0.140(17) 0.090(12) 0.047(7) 0.000(7) -0.014(9) -0.010(11)
C12 0.076(10) 0.076(10) 0.075(10) 0.000 0.000 0.0006(15)

loop_
_atom_type_symbol
_atom_type_description
_atom_type_scat_dispersion_real
_atom_type_scat_dispersion_imag
_atom_type_scat_source
C C 0.0040 0.0020 'International Tables Vol C Tables 4.2.6.8 and 6.1.1.4'
H H 0.0000 0.0000 'International Tables Vol C Tables 4.2.6.8 and 6.1.1.4'
N N 0.0080 0.0040 'International Tables Vol C Tables 4.2.6.8 and 6.1.1.4'
O O 0.0130 0.0070 'International Tables Vol C Tables 4.2.6.8 and 6.1.1.4'

loop_
_geom_angle_atom_site_label_1
_geom_angle_atom_site_label_2
_geom_angle_atom_site_label_3
_geom_angle
_geom_angle_site_symmetry_1
_geom_angle_site_symmetry_3
C3 N1 C4 117.6(6) . .
N1 C4 C4 110.6(5) . 4_566
N1 C4 H4 111(4) . .
N1 C4 C5 112.1(6) . .
C4 C4 H4 101(4) 4_566 .
C4 C4 C5 104.4(5) 4_566 .
C5 C4 H4 117(4) . .
C10 N2 C11 116.5(10) . .
C8 C9 C10 119.0(10) . .
C8 C9 C10 121.0(10) 42_566 .
C8 C9 C8 119.9(12) . 42_566
N1 C3 H3 118.8 . .
N1 C3 C2 122.3(6) . .
C2 C3 H3 118.8 . .
N2 C10 C9 122.7(10) . .
N2 C10 H10 118.7 . .
C9 C10 H10 118.7 . .
C2 C1 H1 119.8 9 .
C2 C1 H1 119.8 . .
C2 C1 C2 120.5(7) . 9
C9 C8 C9 120.1(12) . 36_664
C9 C8 H8 120.0 . .
C9 C8 H8 120.0 36_664 .
C1 C2 C3 119.3(6) 5 .
C1 C2 C3 121.2(6) . .
C1 C2 C1 119.5(7) . 5
N2 C11 C11 109.3(8) . 38_665
N2 C11 H11 110.1 . .
N2 C11 C12A 110.0(13) . .
C11 C11 H11 110.1 38_665 .
C12A C11 C11 107.1(10) . 38_665
C12A C11 H11 110.1 . .
C11 C12A H12A 106.3 . .
C11 C12A H12B 106.3 . .
H12A C12A H12B 106.4 . .
C13B C12A C11 124(2) . .
C13B C12A H12A 106.3 . .
C13B C12A H12B 106.3 . .
C4 C5 H5BC 108.7 . .
C4 C5 H5BD 108.7 . .
C4 C5 H5AA 111.8 . .
C4 C5 H5AB 111.8 . .
C4 C5 C7 99.8(9) . .
H5BC C5 H5BD 107.6 . .
H5AA C5 H5AB 109.5 . .
C7 C5 H5AA 111.8 . .
C7 C5 H5AB 111.8 . .
C6 C5 C4 114.3(14) . .
C6 C5 H5BC 108.7 . .
C6 C5 H5BD 108.7 . .
C5 C7 C5 109.3(13) 4_566 .
C5 C7 H7A 109.8 . .
C5 C7 H7A 109.8 4_566 .
C5 C7 H7B 109.8 4_566 .
C5 C7 H7B 109.8 . .
H7A C7 H7B 108.3 . .
C17 N3 C18A 118.7(19) . .
C15 C16 C15 117.6(19) 6_566 .
C15 C16 C17 120.6(15) . .
C15 C16 C17 121.8(15) 6_566 .
C16 C15 C16 122.4(19) 12_665 .
C16 C15 H15 118.8 . .
C16 C15 H15 118.8 12_665 .
N3 C17 C16 121.3(15) . .
N3 C17 H17 119.4 . .
C16 C17 H17 119.4 . .
N3 C18A C20 108(2) . .
N3 C18A C12B 157(2) . 34_656
C18A C18A N3 110(2) 27_656 .
C18A C18A C19 105(4) 27_656 .
C18A C18A C20 95(2) 27_656 .
C18A C18A C18B 0.004(10) 27_656 27_656
C18A C18A C12B 91(3) 27_656 34_656
C19 C18A N3 127(3) . .
C19 C18A C20 108(3) . .
C19 C18A C12B 35(2) . 34_656
C20 C18A C12B 76.9(17) . 34_656
C18B C18A N3 110(2) 27_656 .
C18B C18A C19 105(4) 27_656 .
C18B C18A C20 95(2) 27_656 .
C18B C18A C12B 91(3) 27_656 34_656
C5 C6 C6 97.1(17) . 4_566
C5 C6 H6A 112.3 . .
C5 C6 H6B 112.3 . .
C6 C6 H6A 112.3 4_566 .
C6 C6 H6B 112.3 4_566 .
H6A C6 H6B 109.9 . .
C12B C19 C18A 84(3) 34_656 .
C12B C20 C18A 89(2) 9 .
C12B C20 C12 68.1(16) 9 9
C12 C20 C18A 99(2) 9 .
C12A C13B C13B 113.3(18) . 38_665
C12 C13B C12A 108(5) . .
C12 C13B C13B 6(4) . 38_665
C13B C12 C12B 147(5) . 38_665
C12 C12 C13B 0(10) 38_665 .
C12 C12 C12B 0(10) 38_665 38_665

loop_
_geom_bond_atom_site_label_1
_geom_bond_atom_site_label_2
_geom_bond_distance
_geom_bond_site_symmetry_2
N1 C4 1.448(8) .
N1 C3 1.273(8) .
C4 C4 1.500(13) 4_566
C4 H4 1.05(7) .
C4 C5 1.551(9) .
N2 C10 1.260(15) .
N2 C11 1.470(15) .
C9 C10 1.484(16) .
C9 C8 1.382(12) .
C9 C8 1.409(16) 42_566
C3 H3 0.9500 .
C3 C2 1.466(9) .
C10 H10 0.9500 .
C1 H1 0.9500 .
C1 C2 1.381(9) .
C1 C2 1.397(9) 9
C8 C9 1.409(16) 36_664
C8 H8 0.9500 .
C2 C1 1.397(9) 5
C11 C11 1.54(3) 38_665
C11 H11 1.0000 .
C11 C12A 1.50(2) .
C12A H12A 0.9900 .
C12A H12B 0.9900 .
C12A C13B 1.25(4) .
C5 H5BC 0.9900 .
C5 H5BD 0.9900 .
C5 H5AA 0.9900 .
C5 H5AB 0.9900 .
C5 C7 1.594(11) .
C5 C6 1.509(13) .
C7 C5 1.594(11) 4_566
C7 H7A 0.9900 .
C7 H7B 0.9900 .
N3 C17 1.24(2) .
N3 C18A 1.58(4) .
C16 C15 1.41(2) .
C16 C15 1.36(2) 6_566
C16 C17 1.50(2) .
C15 C16 1.36(2) 12_665
C15 H15 0.9500 .
C17 H17 0.9500 .
C18A C18A 1.28(6) 27_656
C18A C19 1.50(5) .
C18A C20 1.59(4) .
C18A C18B 1.28(6) 27_656
C18A C12B 1.72(4) 34_656
C6 C6 1.51(5) 4_566
C6 H6A 0.9900 .
C6 H6B 0.9900 .
O6 O5 0.95(7) .
C19 C12B 1.01(5) 34_656
C20 C12B 1.49(4) 9
C20 C12 1.55(4) 9
C13B C13B 1.65(6) 38_665
C13B C12 0.83(3) .
C12 C12B 1.70(3) 38_665
C12 C12 0.00(9) 38_665

loop_
_geom_torsion_atom_site_label_1
_geom_torsion_atom_site_label_2
_geom_torsion_atom_site_label_3
_geom_torsion_atom_site_label_4
_geom_torsion
_geom_torsion_site_symmetry_1
_geom_torsion_site_symmetry_4
N1 C4 C5 C7 157.5(6) . .
N1 C4 C5 C6 -175.0(12) . .
N1 C3 C2 C1 169.7(7) . 5
N1 C3 C2 C1 -8.4(11) . .
C4 N1 C3 C2 179.5(6) . .
C4 C4 C5 C7 37.8(8) 4_566 .
C4 C4 C5 C6 65.3(13) 4_566 .
C4 C5 C7 C5 -13.8(3) . 4_566
C4 C5 C6 C6 -78(2) . 4_566
N2 C11 C12A C13B 170(2) . .
C3 N1 C4 C4 -118.1(7) . 4_566
C3 N1 C4 C5 125.9(7) . .
C10 N2 C11 C11 -116.1(13) . 38_665
C10 N2 C11 C12A 126.5(13) . .
C10 C9 C8 C9 178.8(8) . 36_664
C8 C9 C10 N2 -17(2) 42_566 .
C8 C9 C10 N2 165.9(11) . .
C8 C9 C8 C9 1(2) 42_566 36_664
C2 C1 C2 C3 178.7(5) 9 .
C2 C1 C2 C1 0.5(14) 9 5
C11 N2 C10 C9 -177.2(11) . .
C11 C11 C12A C13B 51(3) 38_665 .
C11 C12A C13B C13B -37(4) . 38_665
C11 C12A C13B C12 -35(4) . .
C12A C13B C12 C12B 29(6) . 38_665
C12A C13B C12 C12 0(3) . 38_665
N3 C18A C19 C12B 160(3) . 34_656
N3 C18A C20 C12B 103(2) . 9
N3 C18A C20 C12 171.0(18) . 9
C15 C16 C15 C16 -2(2) 6_566 12_665
C15 C16 C17 N3 170.9(12) 6_566 .
C15 C16 C17 N3 -9.3(18) . .
C17 N3 C18A C18A -122(3) . 27_656
C17 N3 C18A C19 6(4) . .
C17 N3 C18A C20 135(2) . .
C17 N3 C18A C18B -122(3) . 27_656
C17 N3 C18A C12B 37(7) . 34_656
C17 C16 C15 C16 178.4(8) . 12_665
C18A N3 C17 C16 178.0(15) . .
C18A C18A C19 C12B -70(3) 27_656 34_656
C18A C18A C20 C12B -10(3) 27_656 9
C18A C18A C20 C12 58(3) 27_656 9
C19 C18A C20 C12B -117(3) . 9
C19 C18A C20 C12 -50(3) . 9
C20 C18A C19 C12B 31(4) . 34_656
C13B C13B C12 C12B -164(4) 38_665 38_665
C13B C13B C12 C12 0(100) 38_665 38_665
C18B C18A C19 C12B -70(3) 27_656 34_656
C18B C18A C20 C12B -10(3) 27_656 9
C18B C18A C20 C12 58(3) 27_656 9
C12B C18A C20 C12B -99.7(19) 34_656 9
C12B C18A C20 C12 -32.0(18) 34_656 9

loop_
_twin_individual_id
_twin_individual_mass_fraction_refined
1 0.517(10)
2 0.483(10)
